data_4343496
loop_
_publ_author_name
'Barnett, Brandon R.'
'Labios, Liezel A.'
'Moore, Curtis E.'
'England, Jason'
'Rheingold, Arnold L.'
'Wieghardt, Karl'
'Figueroa, Joshua S.'

_publ_section_title
;
 Solution Dynamics of Redox Noninnocent Nitrosoarene Ligands: Mapping the
 Electronic Criteria for the Formation of Persistent Metal-Coordinated
 Nitroxide Radicals.
;
_journal_issue 14
_journal_name_full 'Inorganic chemistry'
_journal_page_first 7110
_journal_page_last 7121
_journal_paper_doi 10.1021/acs.inorgchem.5b01252
_journal_volume 54
_journal_year 2015
_chemical_formula_moiety 'C68 H78 Cl N3 O Pd, 0.5(C6 H6)'
_chemical_formula_sum 'C71 H81 Cl N3 O Pd'
_chemical_formula_weight 1134.23
_chemical_name_common Pd(h2-N,O-p-ClC6H4NO)(CNArDipp2)2
_space_group_crystal_system monoclinic
_space_group_IT_number 14
_space_group_name_Hall '-P 2yn'
_space_group_name_H-M_alt 'P 1 21/n 1'
_symmetry_space_group_name_Hall '-P 2yn'
_symmetry_space_group_name_H-M 'P 1 21/n 1'
_atom_sites_solution_hydrogens geom
_audit_creation_method SHELXL-2014/6
_cell_angle_alpha 90
_cell_angle_beta 93.309(4)
_cell_angle_gamma 90
_cell_formula_units_Z 4
_cell_length_a 16.7271(11)
_cell_length_b 17.1511(14)
_cell_length_c 21.9018(15)
_cell_measurement_temperature 100(2)
_cell_volume 6272.9(8)
_computing_cell_refinement 'Bruker SAINT'
_computing_data_collection 'Bruker APEX2'
_computing_data_reduction 'Bruker SAINT'
_computing_structure_refinement 'SHELXL-2014/6 (Sheldrick, 2014)'
_computing_structure_solution 'SHELXS-97 (Sheldrick, 2008)'
_diffrn_ambient_temperature 100(2)
_diffrn_measured_fraction_theta_full 0.999
_diffrn_measured_fraction_theta_max 0.995
_diffrn_measurement_device_type 'Bruker APEX-II CCD'
_diffrn_measurement_method '\f and \w scans'
_diffrn_radiation_type MoK\a
_diffrn_radiation_wavelength 0.71073
_diffrn_reflns_av_R_equivalents 0.0468
_diffrn_reflns_av_unetI/netI 0.0539
_diffrn_reflns_laue_measured_fraction_full 0.999
_diffrn_reflns_laue_measured_fraction_max 0.995
_diffrn_reflns_limit_h_max 20
_diffrn_reflns_limit_h_min -20
_diffrn_reflns_limit_k_max 13
_diffrn_reflns_limit_k_min -20
_diffrn_reflns_limit_l_max 26
_diffrn_reflns_limit_l_min -26
_diffrn_reflns_number 45519
_diffrn_reflns_point_group_measured_fraction_full 0.999
_diffrn_reflns_point_group_measured_fraction_max 0.995
_diffrn_reflns_theta_full 25.000
_diffrn_reflns_theta_max 25.418
_diffrn_reflns_theta_min 1.491
_diffrn_source 'fine-focus sealed tube'
_exptl_absorpt_coefficient_mu 0.382
_exptl_absorpt_correction_T_max 0.9628
_exptl_absorpt_correction_T_min 0.9240
_exptl_absorpt_correction_type multi-scan
_exptl_absorpt_process_details SADABS
_exptl_crystal_colour Red
_exptl_crystal_density_diffrn 1.201
_exptl_crystal_density_meas ?
_exptl_crystal_description Block
_exptl_crystal_F_000 2396
_exptl_crystal_size_max 0.210
_exptl_crystal_size_mid 0.110
_exptl_crystal_size_min 0.100
_refine_diff_density_max 0.591
_refine_diff_density_min -0.529
_refine_diff_density_rms 0.074
_refine_ls_extinction_method none
_refine_ls_goodness_of_fit_ref 1.080
_refine_ls_hydrogen_treatment constr
_refine_ls_matrix_type full
_refine_ls_number_parameters 710
_refine_ls_number_reflns 11525
_refine_ls_number_restraints 0
_refine_ls_restrained_S_all 1.080
_refine_ls_R_factor_all 0.0592
_refine_ls_R_factor_gt 0.0373
_refine_ls_shift/su_max 0.001
_refine_ls_shift/su_mean 0.000
_refine_ls_structure_factor_coef Fsqd
_refine_ls_weighting_details 'w=1/[\s^2^(Fo^2^)+(0.0427P)^2^+3.1501P] where P=(Fo^2^+2Fc^2^)/3'
_refine_ls_weighting_scheme calc
_refine_ls_wR_factor_gt 0.0843
_refine_ls_wR_factor_ref 0.0997
_reflns_Friedel_coverage 0.000
_reflns_number_gt 8940
_reflns_number_total 11525
_reflns_threshold_expression 'I > 2\s(I)'
_cod_data_source_file ic5b01252_si_002.cif
_cod_data_source_block jfig663
_cod_depositor_comments
;
The following automatic conversions were performed:

'_exptl_crystal_density_meas' value 'not measured' was changed to '?'
- the value is perceived as not measured.

Automatic conversion script
Id: cif_fix_values 3271 2015-04-21 07:52:19Z andrius 

 Adding full bibliography for 4343481--4343500.cif.
;
_cod_database_code 4343496
_shelx_space_group_comment
;
The symmetry employed for this shelxl refinement is uniquely defined
by the following loop, which should always be used as a source of
symmetry information in preference to the above space-group names.
They are only intended as comments.
;
_shelx_estimated_absorpt_t_min 0.924
_shelx_estimated_absorpt_t_max 0.963
_shelxl_version_number 2014/6

loop_
_space_group_symop_operation_xyz
'x, y, z'
'-x+1/2, y+1/2, -z+1/2'
'-x, -y, -z'
'x-1/2, -y-1/2, z-1/2'

loop_
_atom_site_label
_atom_site_type_symbol
_atom_site_fract_x
_atom_site_fract_y
_atom_site_fract_z
_atom_site_U_iso_or_equiv
_atom_site_adp_type
_atom_site_occupancy
_atom_site_site_symmetry_order
_atom_site_calc_flag
_atom_site_refinement_flags_posn
_atom_site_refinement_flags_adp
C2 C -0.04340(15) 0.23047(16) 0.28326(11) 0.0206(6) Uani 1 1 d . .
C1S C 1.00075(19) 0.9508(3) 0.0527(2) 0.0794(15) Uani 1 1 d . .
H1S H 1.0009 0.9171 0.0871 0.095 Uiso 1 1 calc R U
C1 C 0.12320(15) 0.31108(17) 0.28045(11) 0.0212(6) Uani 1 1 d . .
C2S C 0.98824(19) 0.9218(3) -0.0087(2) 0.0717(14) Uani 1 1 d . .
H2S H 0.9802 0.8676 -0.0150 0.086 Uiso 1 1 calc R U
C33 C -0.18609(14) 0.20772(16) 0.31216(11) 0.0179(6) Uani 1 1 d . .
C3S C 0.9877(2) 0.9711(3) -0.0589(2) 0.0711(14) Uani 1 1 d . .
H3S H 0.9789 0.9497 -0.0987 0.085 Uiso 1 1 calc R U
C4 C -0.23422(14) 0.18881(16) 0.25988(11) 0.0193(6) Uani 1 1 d . .
C5 C -0.31401(15) 0.17142(17) 0.26729(12) 0.0262(7) Uani 1 1 d . .
H5 H -0.3480 0.1589 0.2324 0.031 Uiso 1 1 calc R U
C6 C -0.34500(15) 0.17197(17) 0.32461(12) 0.0263(7) Uani 1 1 d . .
H6 H -0.4000 0.1605 0.3289 0.032 Uiso 1 1 calc R U
C7 C -0.29540(15) 0.18928(17) 0.37564(12) 0.0233(6) Uani 1 1 d . .
H7 H -0.3169 0.1886 0.4148 0.028 Uiso 1 1 calc R U
C8 C -0.21498(14) 0.20769(16) 0.37113(11) 0.0182(6) Uani 1 1 d . .
C9 C -0.16485(14) 0.22166(16) 0.42914(11) 0.0189(6) Uani 1 1 d . .
C10 C -0.11821(14) 0.16017(17) 0.45425(11) 0.0205(6) Uani 1 1 d . .
C11 C -0.08209(15) 0.16988(18) 0.51316(11) 0.0243(6) Uani 1 1 d . .
H11 H -0.0502 0.1291 0.5310 0.029 Uiso 1 1 calc R U
C12 C -0.09215(16) 0.23784(18) 0.54557(12) 0.0276(7) Uani 1 1 d . .
H12 H -0.0684 0.2430 0.5858 0.033 Uiso 1 1 calc R U
C13 C -0.13632(16) 0.29799(18) 0.51981(12) 0.0260(6) Uani 1 1 d . .
H13 H -0.1420 0.3448 0.5424 0.031 Uiso 1 1 calc R U
C14 C -0.17325(15) 0.29195(17) 0.46099(11) 0.0206(6) Uani 1 1 d . .
C15 C -0.20213(14) 0.18094(17) 0.19780(11) 0.0201(6) Uani 1 1 d . .
C16 C -0.20693(15) 0.24394(17) 0.15678(11) 0.0219(6) Uani 1 1 d . .
C17 C -0.18409(15) 0.23188(18) 0.09728(11) 0.0239(6) Uani 1 1 d . .
H17 H -0.1874 0.2737 0.0688 0.029 Uiso 1 1 calc R U
C18 C -0.15695(15) 0.16063(18) 0.07940(11) 0.0243(7) Uani 1 1 d . .
H18 H -0.1424 0.1533 0.0385 0.029 Uiso 1 1 calc R U
C19 C -0.15055(16) 0.09949(18) 0.12016(11) 0.0257(6) Uani 1 1 d . .
H19 H -0.1313 0.0504 0.1072 0.031 Uiso 1 1 calc R U
C20 C -0.17207(15) 0.10890(17) 0.18041(11) 0.0231(6) Uani 1 1 d . .
C21 C -0.16131(18) 0.04045(17) 0.22460(12) 0.0311(7) Uani 1 1 d . .
H21 H -0.1816 0.0571 0.2646 0.037 Uiso 1 1 calc R U
C22 C -0.20854(19) -0.0306(2) 0.20336(15) 0.0429(8) Uani 1 1 d . .
H22A H -0.2653 -0.0168 0.1971 0.064 Uiso 1 1 calc R U
H22B H -0.2023 -0.0717 0.2344 0.064 Uiso 1 1 calc R U
H22C H -0.1887 -0.0494 0.1648 0.064 Uiso 1 1 calc R U
C23 C -0.0734(2) 0.0190(2) 0.23567(18) 0.0570(11) Uani 1 1 d . .
H23A H -0.0680 -0.0217 0.2671 0.086 Uiso 1 1 calc R U
H23B H -0.0430 0.0652 0.2495 0.086 Uiso 1 1 calc R U
H23C H -0.0526 -0.0004 0.1976 0.086 Uiso 1 1 calc R U
C24 C -0.23843(17) 0.32289(18) 0.17531(12) 0.0298(7) Uani 1 1 d . .
H24 H -0.2357 0.3249 0.2210 0.036 Uiso 1 1 calc R U
C25 C -0.32634(18) 0.3322(2) 0.15299(14) 0.0415(8) Uani 1 1 d . .
H25A H -0.3312 0.3276 0.1083 0.062 Uiso 1 1 calc R U
H25B H -0.3457 0.3835 0.1651 0.062 Uiso 1 1 calc R U
H25C H -0.3584 0.2914 0.1712 0.062 Uiso 1 1 calc R U
C26 C -0.1882(2) 0.39032(19) 0.15279(14) 0.0438(8) Uani 1 1 d . .
H26A H -0.1320 0.3824 0.1663 0.066 Uiso 1 1 calc R U
H26B H -0.2073 0.4395 0.1696 0.066 Uiso 1 1 calc R U
H26C H -0.1933 0.3924 0.1080 0.066 Uiso 1 1 calc R U
C27 C -0.10883(15) 0.08318(17) 0.42206(11) 0.0258(7) Uani 1 1 d . .
H27 H -0.1352 0.0881 0.3801 0.031 Uiso 1 1 calc R U
C28 C -0.02093(17) 0.0631(2) 0.41501(14) 0.0395(8) Uani 1 1 d . .
H28A H 0.0047 0.1055 0.3934 0.059 Uiso 1 1 calc R U
H28B H -0.0173 0.0147 0.3916 0.059 Uiso 1 1 calc R U
H28C H 0.0062 0.0563 0.4555 0.059 Uiso 1 1 calc R U
C29 C -0.15134(18) 0.01809(18) 0.45491(13) 0.0343(7) Uani 1 1 d . .
H29A H -0.1282 0.0133 0.4969 0.051 Uiso 1 1 calc R U
H29B H -0.1447 -0.0312 0.4332 0.051 Uiso 1 1 calc R U
H29C H -0.2085 0.0304 0.4558 0.051 Uiso 1 1 calc R U
C30 C -0.22117(16) 0.35977(17) 0.43393(12) 0.0277(7) Uani 1 1 d . .
H30 H -0.2260 0.3523 0.3886 0.033 Uiso 1 1 calc R U
C31 C -0.18102(18) 0.43875(18) 0.44648(14) 0.0363(8) Uani 1 1 d . .
H31A H -0.1797 0.4499 0.4904 0.054 Uiso 1 1 calc R U
H31B H -0.2114 0.4796 0.4241 0.054 Uiso 1 1 calc R U
H31C H -0.1262 0.4374 0.4330 0.054 Uiso 1 1 calc R U
C32 C -0.30628(17) 0.3612(2) 0.45672(14) 0.0384(8) Uani 1 1 d . .
H32A H -0.3357 0.3151 0.4414 0.058 Uiso 1 1 calc R U
H32B H -0.3340 0.4084 0.4418 0.058 Uiso 1 1 calc R U
H32C H -0.3034 0.3608 0.5015 0.058 Uiso 1 1 calc R U
C3 C 0.20759(14) 0.41628(16) 0.33645(10) 0.0166(6) Uani 1 1 d . .
C34 C 0.24768(14) 0.39872(16) 0.39299(11) 0.0183(6) Uani 1 1 d . .
C35 C 0.29146(14) 0.45883(16) 0.42080(11) 0.0203(6) Uani 1 1 d . .
H35 H 0.3195 0.4498 0.4591 0.024 Uiso 1 1 calc R U
C36 C 0.29526(15) 0.53163(17) 0.39406(11) 0.0219(6) Uani 1 1 d . .
H36 H 0.3260 0.5717 0.4141 0.026 Uiso 1 1 calc R U
C37 C 0.25486(14) 0.54697(16) 0.33830(11) 0.0201(6) Uani 1 1 d . .
H37 H 0.2580 0.5973 0.3205 0.024 Uiso 1 1 calc R U
C38 C 0.20984(13) 0.48923(16) 0.30831(10) 0.0170(6) Uani 1 1 d . .
C39 C 0.16887(14) 0.50074(16) 0.24662(10) 0.0173(6) Uani 1 1 d . .
C40 C 0.21452(14) 0.49536(16) 0.19494(11) 0.0191(6) Uani 1 1 d . .
C41 C 0.17490(15) 0.50216(17) 0.13755(11) 0.0230(6) Uani 1 1 d . .
H41 H 0.2046 0.4985 0.1020 0.028 Uiso 1 1 calc R U
C42 C 0.09326(15) 0.51418(16) 0.13124(11) 0.0231(6) Uani 1 1 d . .
H42 H 0.0675 0.5188 0.0916 0.028 Uiso 1 1 calc R U
C43 C 0.04879(15) 0.51958(16) 0.18257(11) 0.0235(6) Uani 1 1 d . .
H43 H -0.0074 0.5279 0.1779 0.028 Uiso 1 1 calc R U
C44 C 0.08589(14) 0.51281(16) 0.24096(11) 0.0203(6) Uani 1 1 d . .
C45 C 0.24200(15) 0.31853(16) 0.41898(11) 0.0212(6) Uani 1 1 d . .
C46 C 0.17744(16) 0.30013(18) 0.45467(12) 0.0271(7) Uani 1 1 d . .
C47 C 0.1694(2) 0.22342(19) 0.47439(13) 0.0364(8) Uani 1 1 d . .
H47 H 0.1250 0.2096 0.4973 0.044 Uiso 1 1 calc R U
C48 C 0.2245(2) 0.1675(2) 0.46132(13) 0.0448(9) Uani 1 1 d . .
H48 H 0.2182 0.1156 0.4754 0.054 Uiso 1 1 calc R U
C49 C 0.2890(2) 0.1866(2) 0.42782(14) 0.0468(9) Uani 1 1 d . .
H49 H 0.3276 0.1478 0.4199 0.056 Uiso 1 1 calc R U
C50 C 0.29864(19) 0.26162(18) 0.40551(12) 0.0333(7) Uani 1 1 d . .
C51 C 0.3674(2) 0.2788(2) 0.36478(14) 0.0437(9) Uani 1 1 d . .
H51 H 0.3719 0.3366 0.3608 0.052 Uiso 1 1 calc R U
C52 C 0.4475(2) 0.2482(2) 0.39190(18) 0.0610(11) Uani 1 1 d . .
H52A H 0.4564 0.2673 0.4339 0.091 Uiso 1 1 calc R U
H52B H 0.4907 0.2668 0.3672 0.091 Uiso 1 1 calc R U
H52C H 0.4469 0.1911 0.3919 0.091 Uiso 1 1 calc R U
C53 C 0.3496(3) 0.2451(3) 0.30076(16) 0.0675(13) Uani 1 1 d . .
H53A H 0.3449 0.1882 0.3034 0.101 Uiso 1 1 calc R U
H53B H 0.3932 0.2585 0.2747 0.101 Uiso 1 1 calc R U
H53C H 0.2992 0.2669 0.2832 0.101 Uiso 1 1 calc R U
C54 C 0.11677(17) 0.3607(2) 0.47088(14) 0.0389(8) Uani 1 1 d . .
H54 H 0.1379 0.4128 0.4592 0.047 Uiso 1 1 calc R U
C55 C 0.10405(19) 0.3625(2) 0.53971(14) 0.0435(8) Uani 1 1 d . .
H55A H 0.0799 0.3132 0.5519 0.065 Uiso 1 1 calc R U
H55B H 0.0684 0.4058 0.5487 0.065 Uiso 1 1 calc R U
H55C H 0.1557 0.3695 0.5625 0.065 Uiso 1 1 calc R U
C56 C 0.03704(19) 0.3478(3) 0.43407(15) 0.0662(13) Uani 1 1 d . .
H56A H 0.0460 0.3492 0.3903 0.099 Uiso 1 1 calc R U
H56B H -0.0007 0.3890 0.4438 0.099 Uiso 1 1 calc R U
H56C H 0.0149 0.2970 0.4446 0.099 Uiso 1 1 calc R U
C57 C 0.03740(15) 0.52239(18) 0.29706(12) 0.0267(7) Uani 1 1 d . .
H57 H 0.0679 0.4967 0.3322 0.032 Uiso 1 1 calc R U
C58 C 0.03030(18) 0.6093(2) 0.31234(14) 0.0407(8) Uani 1 1 d . .
H58A H 0.0839 0.6314 0.3204 0.061 Uiso 1 1 calc R U
H58B H -0.0006 0.6155 0.3487 0.061 Uiso 1 1 calc R U
H58C H 0.0031 0.6366 0.2777 0.061 Uiso 1 1 calc R U
C59 C -0.04512(16) 0.4839(2) 0.29030(14) 0.0386(8) Uani 1 1 d . .
H59A H -0.0783 0.5112 0.2587 0.058 Uiso 1 1 calc R U
H59B H -0.0708 0.4868 0.3293 0.058 Uiso 1 1 calc R U
H59C H -0.0391 0.4292 0.2785 0.058 Uiso 1 1 calc R U
C60 C 0.30527(15) 0.48446(19) 0.20071(11) 0.0274(7) Uani 1 1 d . .
H60 H 0.3197 0.4657 0.2432 0.033 Uiso 1 1 calc R U
C61 C 0.33531(17) 0.4241(2) 0.15657(14) 0.0452(9) Uani 1 1 d . .
H61A H 0.3064 0.3749 0.1614 0.068 Uiso 1 1 calc R U
H61B H 0.3927 0.4155 0.1654 0.068 Uiso 1 1 calc R U
H61C H 0.3261 0.4429 0.1145 0.068 Uiso 1 1 calc R U
C62 C 0.34717(17) 0.5626(2) 0.19275(14) 0.0442(9) Uani 1 1 d . .
H62A H 0.3354 0.5818 0.1511 0.066 Uiso 1 1 calc R U
H62B H 0.4051 0.5557 0.1999 0.066 Uiso 1 1 calc R U
H62C H 0.3279 0.6003 0.2222 0.066 Uiso 1 1 calc R U
C63 C 0.10171(16) 0.25480(17) 0.11247(12) 0.0239(6) Uani 1 1 d . .
C64 C 0.17339(16) 0.28218(17) 0.09157(12) 0.0259(7) Uani 1 1 d . .
H64 H 0.2226 0.2614 0.1082 0.031 Uiso 1 1 calc R U
C65 C 0.17420(16) 0.33909(18) 0.04699(12) 0.0281(7) Uani 1 1 d . .
H65 H 0.2234 0.3576 0.0328 0.034 Uiso 1 1 calc R U
C66 C 0.10180(17) 0.36861(18) 0.02339(12) 0.0289(7) Uani 1 1 d . .
C67 C 0.02980(16) 0.34143(19) 0.04252(12) 0.0317(7) Uani 1 1 d . .
H67 H -0.0193 0.3619 0.0254 0.038 Uiso 1 1 calc R U
C68 C 0.02962(16) 0.28392(19) 0.08701(13) 0.0304(7) Uani 1 1 d . .
H68 H -0.0197 0.2644 0.1001 0.036 Uiso 1 1 calc R U
N1 N 0.10798(13) 0.19410(14) 0.15844(10) 0.0288(6) Uani 1 1 d . .
N3 N -0.10517(12) 0.22411(13) 0.30417(9) 0.0183(5) Uani 1 1 d . .
N2 N 0.16274(12) 0.35714(13) 0.30665(9) 0.0187(5) Uani 1 1 d . .
O1 O 0.03616(11) 0.15948(12) 0.16478(8) 0.0347(5) Uani 1 1 d . .
Cl1 Cl 0.10156(5) 0.44419(5) -0.03070(3) 0.0388(2) Uani 1 1 d . .
Pd1 Pd 0.05537(2) 0.23423(2) 0.23549(2) 0.01814(7) Uani 1 1 d . .

loop_
_atom_site_aniso_label
_atom_site_aniso_U_11
_atom_site_aniso_U_22
_atom_site_aniso_U_33
_atom_site_aniso_U_23
_atom_site_aniso_U_13
_atom_site_aniso_U_12
C2 0.0275(14) 0.0177(16) 0.0160(12) -0.0032(12) -0.0040(11) -0.0040(13)
C1S 0.0227(17) 0.080(4) 0.136(4) -0.062(3) 0.008(2) -0.001(2)
C1 0.0208(13) 0.0232(17) 0.0198(13) 0.0031(13) 0.0022(11) -0.0001(13)
C2S 0.0243(18) 0.072(3) 0.119(4) -0.065(3) 0.010(2) -0.003(2)
C33 0.0170(12) 0.0181(15) 0.0185(12) -0.0003(12) 0.0005(10) -0.0014(11)
C3S 0.0235(18) 0.103(4) 0.087(3) -0.053(3) 0.0062(19) -0.001(2)
C4 0.0232(13) 0.0181(16) 0.0164(12) 0.0002(12) -0.0006(10) -0.0022(12)
C5 0.0246(14) 0.0312(18) 0.0221(13) -0.0016(13) -0.0036(11) -0.0053(13)
C6 0.0167(13) 0.0337(19) 0.0288(14) -0.0014(14) 0.0032(11) -0.0060(13)
C7 0.0213(13) 0.0270(18) 0.0219(13) 0.0009(13) 0.0044(10) -0.0024(13)
C8 0.0206(12) 0.0172(15) 0.0169(12) 0.0011(11) 0.0013(10) 0.0014(12)
C9 0.0177(12) 0.0252(18) 0.0143(12) -0.0001(12) 0.0056(10) -0.0028(12)
C10 0.0190(12) 0.0255(17) 0.0172(12) 0.0013(12) 0.0041(10) -0.0024(12)
C11 0.0244(14) 0.0282(18) 0.0201(13) 0.0064(13) -0.0011(11) -0.0007(13)
C12 0.0290(14) 0.038(2) 0.0158(13) 0.0028(14) -0.0002(11) -0.0095(14)
C13 0.0324(15) 0.0264(17) 0.0199(13) -0.0068(13) 0.0061(11) -0.0082(14)
C14 0.0226(13) 0.0216(16) 0.0182(13) -0.0004(12) 0.0062(10) -0.0043(12)
C15 0.0198(13) 0.0234(17) 0.0166(12) -0.0037(12) -0.0036(10) -0.0069(12)
C16 0.0216(13) 0.0254(17) 0.0182(13) -0.0002(12) -0.0021(10) -0.0016(12)
C17 0.0259(14) 0.0275(18) 0.0181(13) 0.0042(13) -0.0005(10) -0.0004(13)
C18 0.0242(13) 0.0346(19) 0.0139(12) -0.0023(13) -0.0007(10) -0.0027(13)
C19 0.0301(14) 0.0246(17) 0.0221(14) -0.0052(13) -0.0009(11) -0.0019(13)
C20 0.0279(14) 0.0235(17) 0.0174(13) -0.0005(13) -0.0022(10) -0.0059(13)
C21 0.0504(18) 0.0231(18) 0.0197(14) -0.0025(13) 0.0013(12) -0.0019(15)
C22 0.0455(19) 0.035(2) 0.0476(19) 0.0119(17) -0.0013(15) -0.0142(16)
C23 0.052(2) 0.038(2) 0.078(3) 0.027(2) -0.0280(19) -0.0161(18)
C24 0.0407(16) 0.0283(18) 0.0205(14) 0.0011(14) 0.0021(12) 0.0067(15)
C25 0.0462(19) 0.044(2) 0.0345(17) 0.0031(16) 0.0041(14) 0.0172(17)
C26 0.062(2) 0.030(2) 0.0402(18) -0.0003(16) 0.0064(16) 0.0026(18)
C27 0.0299(14) 0.0292(18) 0.0182(13) 0.0018(13) -0.0003(11) 0.0060(13)
C28 0.0389(17) 0.043(2) 0.0369(17) 0.0030(16) 0.0091(14) 0.0132(16)
C29 0.0398(17) 0.0273(19) 0.0356(16) -0.0055(15) 0.0011(13) -0.0010(15)
C30 0.0358(16) 0.0220(17) 0.0255(14) -0.0039(13) 0.0035(12) 0.0039(14)
C31 0.0391(17) 0.0260(19) 0.0442(18) -0.0001(15) 0.0058(14) 0.0027(15)
C32 0.0355(17) 0.031(2) 0.0483(19) -0.0072(16) 0.0009(14) 0.0043(15)
C3 0.0169(12) 0.0185(16) 0.0145(12) -0.0033(12) 0.0016(9) -0.0064(11)
C34 0.0175(12) 0.0212(16) 0.0164(12) -0.0003(12) 0.0026(10) -0.0018(12)
C35 0.0211(13) 0.0259(17) 0.0135(12) -0.0016(12) -0.0030(10) -0.0023(12)
C36 0.0249(13) 0.0212(17) 0.0192(13) -0.0054(13) -0.0014(10) -0.0051(12)
C37 0.0232(13) 0.0186(16) 0.0188(13) 0.0006(12) 0.0032(10) -0.0026(12)
C38 0.0163(12) 0.0197(16) 0.0153(12) -0.0005(12) 0.0033(9) -0.0007(11)
C39 0.0198(12) 0.0157(15) 0.0163(12) 0.0002(11) 0.0010(10) -0.0041(11)
C40 0.0207(13) 0.0194(16) 0.0172(12) 0.0011(12) 0.0003(10) -0.0053(12)
C41 0.0292(14) 0.0234(17) 0.0167(13) -0.0008(12) 0.0033(11) -0.0036(13)
C42 0.0306(14) 0.0201(16) 0.0175(13) -0.0002(12) -0.0063(11) -0.0012(13)
C43 0.0199(13) 0.0234(17) 0.0266(14) -0.0014(13) -0.0042(11) 0.0014(12)
C44 0.0202(12) 0.0181(16) 0.0226(13) 0.0017(12) 0.0005(10) -0.0028(12)
C45 0.0300(14) 0.0193(16) 0.0136(12) -0.0003(12) -0.0041(10) -0.0051(13)
C46 0.0315(15) 0.0293(18) 0.0195(13) 0.0040(13) -0.0068(11) -0.0109(14)
C47 0.054(2) 0.033(2) 0.0220(15) 0.0031(15) -0.0030(13) -0.0185(17)
C48 0.092(3) 0.0185(19) 0.0238(16) -0.0001(15) 0.0038(17) -0.0104(19)
C49 0.090(3) 0.021(2) 0.0304(17) -0.0037(15) 0.0112(17) 0.0072(19)
C50 0.056(2) 0.0235(18) 0.0203(14) -0.0020(14) 0.0039(13) 0.0034(16)
C51 0.063(2) 0.032(2) 0.0376(18) 0.0051(16) 0.0204(16) 0.0186(17)
C52 0.071(3) 0.052(3) 0.062(2) 0.008(2) 0.017(2) 0.027(2)
C53 0.087(3) 0.080(3) 0.039(2) 0.000(2) 0.028(2) 0.032(3)
C54 0.0304(16) 0.042(2) 0.0457(18) 0.0180(17) 0.0130(14) -0.0036(15)
C55 0.0397(18) 0.042(2) 0.050(2) 0.0008(18) 0.0118(15) -0.0054(16)
C56 0.0323(18) 0.123(4) 0.044(2) 0.033(2) 0.0068(15) 0.006(2)
C57 0.0204(13) 0.039(2) 0.0213(13) 0.0025(14) 0.0029(11) 0.0025(13)
C58 0.0363(17) 0.050(2) 0.0371(17) -0.0108(17) 0.0112(13) 0.0021(16)
C59 0.0253(15) 0.053(2) 0.0384(17) 0.0057(17) 0.0071(12) -0.0046(15)
C60 0.0209(13) 0.045(2) 0.0163(13) -0.0018(13) 0.0011(10) -0.0014(14)
C61 0.0249(15) 0.069(3) 0.0420(18) -0.0160(18) 0.0032(13) 0.0094(17)
C62 0.0282(16) 0.063(3) 0.0410(18) 0.0002(18) 0.0012(13) -0.0185(17)
C63 0.0267(14) 0.0234(17) 0.0220(13) -0.0129(13) 0.0047(11) -0.0002(13)
C64 0.0232(13) 0.0308(19) 0.0237(14) -0.0071(13) 0.0024(11) 0.0047(13)
C65 0.0251(14) 0.0340(19) 0.0258(14) -0.0060(14) 0.0071(11) 0.0030(14)
C66 0.0349(16) 0.0320(19) 0.0197(13) -0.0096(13) 0.0008(11) 0.0052(14)
C67 0.0253(15) 0.043(2) 0.0265(15) -0.0121(15) -0.0037(12) 0.0061(14)
C68 0.0237(14) 0.037(2) 0.0306(15) -0.0157(15) 0.0034(12) -0.0025(14)
N1 0.0327(13) 0.0229(15) 0.0318(13) -0.0106(12) 0.0110(10) -0.0038(11)
N3 0.0194(11) 0.0203(14) 0.0148(10) -0.0016(10) -0.0010(8) -0.0021(10)
N2 0.0203(11) 0.0197(13) 0.0160(10) 0.0008(10) 0.0000(9) -0.0030(10)
O1 0.0389(11) 0.0320(13) 0.0341(11) -0.0159(10) 0.0089(9) -0.0134(10)
Cl1 0.0448(4) 0.0461(5) 0.0256(4) 0.0012(4) 0.0040(3) 0.0146(4)
Pd1 0.01764(11) 0.01764(13) 0.01918(11) -0.00421(9) 0.00142(7) -0.00339(9)

loop_
_atom_type_symbol
_atom_type_description
_atom_type_scat_dispersion_real
_atom_type_scat_dispersion_imag
_atom_type_scat_source
C C 0.0033 0.0016 'International Tables Vol C Tables 4.2.6.8 and 6.1.1.4'
H H 0.0000 0.0000 'International Tables Vol C Tables 4.2.6.8 and 6.1.1.4'
N N 0.0061 0.0033 'International Tables Vol C Tables 4.2.6.8 and 6.1.1.4'
O O 0.0106 0.0060 'International Tables Vol C Tables 4.2.6.8 and 6.1.1.4'
Cl Cl 0.1484 0.1585 'International Tables Vol C Tables 4.2.6.8 and 6.1.1.4'
Pd Pd -0.9988 1.0072 'International Tables Vol C Tables 4.2.6.8 and 6.1.1.4'

loop_
_geom_angle_atom_site_label_1
_geom_angle_atom_site_label_2
_geom_angle_atom_site_label_3
_geom_angle
_geom_angle_site_symmetry_1
N3 C2 Pd1 171.2(2) .
C3S C1S C2S 116.5(5) 3_775
C3S C1S H1S 121.8 3_775
C2S C1S H1S 121.8 .
N2 C1 Pd1 179.2(3) .
C3S C2S C1S 121.7(4) .
C3S C2S H2S 119.2 .
C1S C2S H2S 119.2 .
C4 C33 N3 117.3(2) .
C4 C33 C8 122.7(2) .
N3 C33 C8 120.0(2) .
C1S C3S C2S 121.9(4) 3_775
C1S C3S H3S 119.1 3_775
C2S C3S H3S 119.1 .
C5 C4 C33 117.8(2) .
C5 C4 C15 119.0(2) .
C33 C4 C15 123.0(2) .
C6 C5 C4 121.2(2) .
C6 C5 H5 119.4 .
C4 C5 H5 119.4 .
C7 C6 C5 119.6(2) .
C7 C6 H6 120.2 .
C5 C6 H6 120.2 .
C6 C7 C8 121.9(2) .
C6 C7 H7 119.1 .
C8 C7 H7 119.1 .
C7 C8 C33 116.8(2) .
C7 C8 C9 118.1(2) .
C33 C8 C9 125.0(2) .
C14 C9 C10 121.3(2) .
C14 C9 C8 119.4(2) .
C10 C9 C8 118.8(2) .
C11 C10 C9 118.1(3) .
C11 C10 C27 118.9(2) .
C9 C10 C27 123.0(2) .
C12 C11 C10 121.0(3) .
C12 C11 H11 119.5 .
C10 C11 H11 119.5 .
C13 C12 C11 120.2(2) .
C13 C12 H12 119.9 .
C11 C12 H12 119.9 .
C12 C13 C14 121.4(3) .
C12 C13 H13 119.3 .
C14 C13 H13 119.3 .
C13 C14 C9 118.0(3) .
C13 C14 C30 119.9(3) .
C9 C14 C30 122.1(2) .
C20 C15 C16 121.0(2) .
C20 C15 C4 118.8(2) .
C16 C15 C4 120.1(2) .
C17 C16 C15 118.4(3) .
C17 C16 C24 120.0(2) .
C15 C16 C24 121.6(2) .
C18 C17 C16 120.9(3) .
C18 C17 H17 119.6 .
C16 C17 H17 119.6 .
C17 C18 C19 120.6(2) .
C17 C18 H18 119.7 .
C19 C18 H18 119.7 .
C18 C19 C20 120.6(3) .
C18 C19 H19 119.7 .
C20 C19 H19 119.7 .
C15 C20 C19 118.5(3) .
C15 C20 C21 122.7(2) .
C19 C20 C21 118.9(3) .
C22 C21 C23 109.7(3) .
C22 C21 C20 112.6(2) .
C23 C21 C20 111.4(2) .
C22 C21 H21 107.6 .
C23 C21 H21 107.6 .
C20 C21 H21 107.6 .
C21 C22 H22A 109.5 .
C21 C22 H22B 109.5 .
H22A C22 H22B 109.5 .
C21 C22 H22C 109.5 .
H22A C22 H22C 109.5 .
H22B C22 H22C 109.5 .
C21 C23 H23A 109.5 .
C21 C23 H23B 109.5 .
H23A C23 H23B 109.5 .
C21 C23 H23C 109.5 .
H23A C23 H23C 109.5 .
H23B C23 H23C 109.5 .
C16 C24 C26 112.6(2) .
C16 C24 C25 110.5(2) .
C26 C24 C25 110.7(3) .
C16 C24 H24 107.6 .
C26 C24 H24 107.6 .
C25 C24 H24 107.6 .
C24 C25 H25A 109.5 .
C24 C25 H25B 109.5 .
H25A C25 H25B 109.5 .
C24 C25 H25C 109.5 .
H25A C25 H25C 109.5 .
H25B C25 H25C 109.5 .
C24 C26 H26A 109.5 .
C24 C26 H26B 109.5 .
H26A C26 H26B 109.5 .
C24 C26 H26C 109.5 .
H26A C26 H26C 109.5 .
H26B C26 H26C 109.5 .
C10 C27 C29 110.8(2) .
C10 C27 C28 111.8(2) .
C29 C27 C28 111.2(2) .
C10 C27 H27 107.6 .
C29 C27 H27 107.6 .
C28 C27 H27 107.6 .
C27 C28 H28A 109.5 .
C27 C28 H28B 109.5 .
H28A C28 H28B 109.5 .
C27 C28 H28C 109.5 .
H28A C28 H28C 109.5 .
H28B C28 H28C 109.5 .
C27 C29 H29A 109.5 .
C27 C29 H29B 109.5 .
H29A C29 H29B 109.5 .
C27 C29 H29C 109.5 .
H29A C29 H29C 109.5 .
H29B C29 H29C 109.5 .
C14 C30 C31 113.1(2) .
C14 C30 C32 111.4(2) .
C31 C30 C32 109.5(2) .
C14 C30 H30 107.5 .
C31 C30 H30 107.5 .
C32 C30 H30 107.5 .
C30 C31 H31A 109.5 .
C30 C31 H31B 109.5 .
H31A C31 H31B 109.5 .
C30 C31 H31C 109.5 .
H31A C31 H31C 109.5 .
H31B C31 H31C 109.5 .
C30 C32 H32A 109.5 .
C30 C32 H32B 109.5 .
H32A C32 H32B 109.5 .
C30 C32 H32C 109.5 .
H32A C32 H32C 109.5 .
H32B C32 H32C 109.5 .
C38 C3 N2 118.1(2) .
C38 C3 C34 123.8(2) .
N2 C3 C34 118.1(2) .
C35 C34 C3 116.2(2) .
C35 C34 C45 124.2(2) .
C3 C34 C45 119.7(2) .
C36 C35 C34 121.5(2) .
C36 C35 H35 119.3 .
C34 C35 H35 119.3 .
C35 C36 C37 120.8(2) .
C35 C36 H36 119.6 .
C37 C36 H36 119.6 .
C38 C37 C36 120.4(3) .
C38 C37 H37 119.8 .
C36 C37 H37 119.8 .
C37 C38 C3 117.3(2) .
C37 C38 C39 122.9(2) .
C3 C38 C39 119.7(2) .
C44 C39 C40 121.3(2) .
C44 C39 C38 120.0(2) .
C40 C39 C38 118.6(2) .
C41 C40 C39 118.0(2) .
C41 C40 C60 120.3(2) .
C39 C40 C60 121.7(2) .
C42 C41 C40 121.3(2) .
C42 C41 H41 119.3 .
C40 C41 H41 119.3 .
C41 C42 C43 120.2(2) .
C41 C42 H42 119.9 .
C43 C42 H42 119.9 .
C42 C43 C44 120.5(2) .
C42 C43 H43 119.8 .
C44 C43 H43 119.8 .
C43 C44 C39 118.7(2) .
C43 C44 C57 120.2(2) .
C39 C44 C57 121.1(2) .
C50 C45 C46 120.7(3) .
C50 C45 C34 120.1(2) .
C46 C45 C34 119.1(2) .
C47 C46 C45 118.4(3) .
C47 C46 C54 119.9(3) .
C45 C46 C54 121.7(3) .
C48 C47 C46 121.1(3) .
C48 C47 H47 119.4 .
C46 C47 H47 119.4 .
C47 C48 C49 120.1(3) .
C47 C48 H48 120.0 .
C49 C48 H48 120.0 .
C48 C49 C50 121.1(3) .
C48 C49 H49 119.4 .
C50 C49 H49 119.4 .
C49 C50 C45 118.5(3) .
C49 C50 C51 119.4(3) .
C45 C50 C51 122.0(3) .
C50 C51 C52 112.4(3) .
C50 C51 C53 110.5(3) .
C52 C51 C53 110.3(3) .
C50 C51 H51 107.8 .
C52 C51 H51 107.8 .
C53 C51 H51 107.8 .
C51 C52 H52A 109.5 .
C51 C52 H52B 109.5 .
H52A C52 H52B 109.5 .
C51 C52 H52C 109.5 .
H52A C52 H52C 109.5 .
H52B C52 H52C 109.5 .
C51 C53 H53A 109.5 .
C51 C53 H53B 109.5 .
H53A C53 H53B 109.5 .
C51 C53 H53C 109.5 .
H53A C53 H53C 109.5 .
H53B C53 H53C 109.5 .
C46 C54 C56 110.7(3) .
C46 C54 C55 112.2(3) .
C56 C54 C55 110.7(2) .
C46 C54 H54 107.7 .
C56 C54 H54 107.7 .
C55 C54 H54 107.7 .
C54 C55 H55A 109.5 .
C54 C55 H55B 109.5 .
H55A C55 H55B 109.5 .
C54 C55 H55C 109.5 .
H55A C55 H55C 109.5 .
H55B C55 H55C 109.5 .
C54 C56 H56A 109.5 .
C54 C56 H56B 109.5 .
H56A C56 H56B 109.5 .
C54 C56 H56C 109.5 .
H56A C56 H56C 109.5 .
H56B C56 H56C 109.5 .
C44 C57 C59 113.3(2) .
C44 C57 C58 109.5(2) .
C59 C57 C58 111.1(2) .
C44 C57 H57 107.6 .
C59 C57 H57 107.6 .
C58 C57 H57 107.6 .
C57 C58 H58A 109.5 .
C57 C58 H58B 109.5 .
H58A C58 H58B 109.5 .
C57 C58 H58C 109.5 .
H58A C58 H58C 109.5 .
H58B C58 H58C 109.5 .
C57 C59 H59A 109.5 .
C57 C59 H59B 109.5 .
H59A C59 H59B 109.5 .
C57 C59 H59C 109.5 .
H59A C59 H59C 109.5 .
H59B C59 H59C 109.5 .
C61 C60 C62 110.8(2) .
C61 C60 C40 113.2(2) .
C62 C60 C40 110.1(2) .
C61 C60 H60 107.5 .
C62 C60 H60 107.5 .
C40 C60 H60 107.5 .
C60 C61 H61A 109.5 .
C60 C61 H61B 109.5 .
H61A C61 H61B 109.5 .
C60 C61 H61C 109.5 .
H61A C61 H61C 109.5 .
H61B C61 H61C 109.5 .
C60 C62 H62A 109.5 .
C60 C62 H62B 109.5 .
H62A C62 H62B 109.5 .
C60 C62 H62C 109.5 .
H62A C62 H62C 109.5 .
H62B C62 H62C 109.5 .
C64 C63 C68 119.4(3) .
C64 C63 N1 116.3(2) .
C68 C63 N1 124.3(2) .
C65 C64 C63 121.0(3) .
C65 C64 H64 119.5 .
C63 C64 H64 119.5 .
C64 C65 C66 118.6(3) .
C64 C65 H65 120.7 .
C66 C65 H65 120.7 .
C67 C66 C65 121.5(3) .
C67 C66 Cl1 119.1(2) .
C65 C66 Cl1 119.3(2) .
C66 C67 C68 119.4(3) .
C66 C67 H67 120.3 .
C68 C67 H67 120.3 .
C67 C68 C63 120.0(3) .
C67 C68 H68 120.0 .
C63 C68 H68 120.0 .
O1 N1 C63 110.9(2) .
O1 N1 Pd1 68.91(12) .
C63 N1 Pd1 108.13(17) .
C2 N3 C33 163.0(2) .
C1 N2 C3 176.5(3) .
N1 O1 Pd1 72.41(12) .
C1 Pd1 C2 103.24(10) .
C1 Pd1 O1 150.50(9) .
C2 Pd1 O1 106.25(9) .
C1 Pd1 N1 111.82(10) .
C2 Pd1 N1 144.84(10) .
O1 Pd1 N1 38.68(8) .

loop_
_geom_bond_atom_site_label_1
_geom_bond_atom_site_label_2
_geom_bond_distance
_geom_bond_site_symmetry_2
C2 N3 1.159(3) .
C2 Pd1 2.007(3) .
C1S C3S 1.359(6) 3_775
C1S C2S 1.436(6) .
C1S H1S 0.9500 .
C1 N2 1.161(3) .
C1 Pd1 1.966(3) .
C2S C3S 1.387(6) .
C2S H2S 0.9500 .
C33 C4 1.399(3) .
C33 N3 1.403(3) .
C33 C8 1.405(3) .
C3S C1S 1.358(6) 3_775
C3S H3S 0.9500 .
C4 C5 1.386(3) .
C4 C15 1.496(3) .
C5 C6 1.386(4) .
C5 H5 0.9500 .
C6 C7 1.385(4) .
C6 H6 0.9500 .
C7 C8 1.391(3) .
C7 H7 0.9500 .
C8 C9 1.501(3) .
C9 C14 1.404(4) .
C9 C10 1.405(4) .
C10 C11 1.403(3) .
C10 C27 1.509(4) .
C11 C12 1.380(4) .
C11 H11 0.9500 .
C12 C13 1.371(4) .
C12 H12 0.9500 .
C13 C14 1.400(4) .
C13 H13 0.9500 .
C14 C30 1.514(4) .
C15 C20 1.395(4) .
C15 C16 1.405(4) .
C16 C17 1.395(4) .
C16 C24 1.517(4) .
C17 C18 1.369(4) .
C17 H17 0.9500 .
C18 C19 1.377(4) .
C18 H18 0.9500 .
C19 C20 1.397(4) .
C19 H19 0.9500 .
C20 C21 1.526(4) .
C21 C22 1.511(4) .
C21 C23 1.522(4) .
C21 H21 1.0000 .
C22 H22A 0.9800 .
C22 H22B 0.9800 .
C22 H22C 0.9800 .
C23 H23A 0.9800 .
C23 H23B 0.9800 .
C23 H23C 0.9800 .
C24 C26 1.527(4) .
C24 C25 1.531(4) .
C24 H24 1.0000 .
C25 H25A 0.9800 .
C25 H25B 0.9800 .
C25 H25C 0.9800 .
C26 H26A 0.9800 .
C26 H26B 0.9800 .
C26 H26C 0.9800 .
C27 C29 1.526(4) .
C27 C28 1.526(4) .
C27 H27 1.0000 .
C28 H28A 0.9800 .
C28 H28B 0.9800 .
C28 H28C 0.9800 .
C29 H29A 0.9800 .
C29 H29B 0.9800 .
C29 H29C 0.9800 .
C30 C31 1.530(4) .
C30 C32 1.536(4) .
C30 H30 1.0000 .
C31 H31A 0.9800 .
C31 H31B 0.9800 .
C31 H31C 0.9800 .
C32 H32A 0.9800 .
C32 H32B 0.9800 .
C32 H32C 0.9800 .
C3 C38 1.396(4) .
C3 N2 1.400(3) .
C3 C34 1.406(3) .
C34 C35 1.385(4) .
C34 C45 1.493(4) .
C35 C36 1.382(4) .
C35 H35 0.9500 .
C36 C37 1.386(3) .
C36 H36 0.9500 .
C37 C38 1.386(4) .
C37 H37 0.9500 .
C38 C39 1.492(3) .
C39 C44 1.402(3) .
C39 C40 1.405(3) .
C40 C41 1.392(3) .
C40 C60 1.528(3) .
C41 C42 1.380(4) .
C41 H41 0.9500 .
C42 C43 1.386(4) .
C42 H42 0.9500 .
C43 C44 1.394(3) .
C43 H43 0.9500 .
C44 C57 1.520(3) .
C45 C50 1.403(4) .
C45 C46 1.405(4) .
C46 C47 1.394(4) .
C46 C54 1.509(4) .
C47 C48 1.372(5) .
C47 H47 0.9500 .
C48 C49 1.379(5) .
C48 H48 0.9500 .
C49 C50 1.389(4) .
C49 H49 0.9500 .
C50 C51 1.524(4) .
C51 C52 1.527(5) .
C51 C53 1.530(5) .
C51 H51 1.0000 .
C52 H52A 0.9800 .
C52 H52B 0.9800 .
C52 H52C 0.9800 .
C53 H53A 0.9800 .
C53 H53B 0.9800 .
C53 H53C 0.9800 .
C54 C56 1.534(4) .
C54 C55 1.535(4) .
C54 H54 1.0000 .
C55 H55A 0.9800 .
C55 H55B 0.9800 .
C55 H55C 0.9800 .
C56 H56A 0.9800 .
C56 H56B 0.9800 .
C56 H56C 0.9800 .
C57 C59 1.529(4) .
C57 C58 1.534(4) .
C57 H57 1.0000 .
C58 H58A 0.9800 .
C58 H58B 0.9800 .
C58 H58C 0.9800 .
C59 H59A 0.9800 .
C59 H59B 0.9800 .
C59 H59C 0.9800 .
C60 C61 1.522(4) .
C60 C62 1.526(4) .
C60 H60 1.0000 .
C61 H61A 0.9800 .
C61 H61B 0.9800 .
C61 H61C 0.9800 .
C62 H62A 0.9800 .
C62 H62B 0.9800 .
C62 H62C 0.9800 .
C63 C64 1.390(4) .
C63 C68 1.392(4) .
C63 N1 1.448(4) .
C64 C65 1.381(4) .
C64 H64 0.9500 .
C65 C66 1.385(4) .
C65 H65 0.9500 .
C66 C67 1.379(4) .
C66 Cl1 1.756(3) .
C67 C68 1.387(4) .
C67 H67 0.9500 .
C68 H68 0.9500 .
N1 O1 1.354(3) .
N1 Pd1 2.066(2) .
O1 Pd1 2.0219(18) .

loop_
_geom_torsion_atom_site_label_1
_geom_torsion_atom_site_label_2
_geom_torsion_atom_site_label_3
_geom_torsion_atom_site_label_4
_geom_torsion
_geom_torsion_site_symmetry_1
_geom_torsion_site_symmetry_4
C3S C1S C2S C3S -0.3(6) 3_775 .
C1S C2S C3S C1S 0.3(6) . 3_775
N3 C33 C4 C5 179.1(2) . .
C8 C33 C4 C5 1.7(4) . .
N3 C33 C4 C15 3.7(4) . .
C8 C33 C4 C15 -173.7(3) . .
C33 C4 C5 C6 -0.6(4) . .
C15 C4 C5 C6 175.0(3) . .
C4 C5 C6 C7 -0.8(5) . .
C5 C6 C7 C8 1.2(5) . .
C6 C7 C8 C33 -0.2(4) . .
C6 C7 C8 C9 -177.0(3) . .
C4 C33 C8 C7 -1.3(4) . .
N3 C33 C8 C7 -178.6(2) . .
C4 C33 C8 C9 175.3(3) . .
N3 C33 C8 C9 -2.1(4) . .
C7 C8 C9 C14 -75.2(3) . .
C33 C8 C9 C14 108.4(3) . .
C7 C8 C9 C10 96.8(3) . .
C33 C8 C9 C10 -79.7(3) . .
C14 C9 C10 C11 2.0(4) . .
C8 C9 C10 C11 -169.8(2) . .
C14 C9 C10 C27 178.9(2) . .
C8 C9 C10 C27 7.0(4) . .
C9 C10 C11 C12 0.1(4) . .
C27 C10 C11 C12 -176.9(2) . .
C10 C11 C12 C13 -1.6(4) . .
C11 C12 C13 C14 1.1(4) . .
C12 C13 C14 C9 1.0(4) . .
C12 C13 C14 C30 -179.7(2) . .
C10 C9 C14 C13 -2.5(4) . .
C8 C9 C14 C13 169.3(2) . .
C10 C9 C14 C30 178.1(2) . .
C8 C9 C14 C30 -10.1(4) . .
C5 C4 C15 C20 -87.9(3) . .
C33 C4 C15 C20 87.4(3) . .
C5 C4 C15 C16 88.3(3) . .
C33 C4 C15 C16 -96.4(3) . .
C20 C15 C16 C17 2.7(4) . .
C4 C15 C16 C17 -173.4(2) . .
C20 C15 C16 C24 -179.2(2) . .
C4 C15 C16 C24 4.7(4) . .
C15 C16 C17 C18 -0.6(4) . .
C24 C16 C17 C18 -178.8(2) . .
C16 C17 C18 C19 -0.9(4) . .
C17 C18 C19 C20 0.4(4) . .
C16 C15 C20 C19 -3.2(4) . .
C4 C15 C20 C19 172.9(2) . .
C16 C15 C20 C21 176.4(2) . .
C4 C15 C20 C21 -7.5(4) . .
C18 C19 C20 C15 1.7(4) . .
C18 C19 C20 C21 -177.9(2) . .
C15 C20 C21 C22 121.0(3) . .
C19 C20 C21 C22 -59.4(3) . .
C15 C20 C21 C23 -115.2(3) . .
C19 C20 C21 C23 64.4(3) . .
C17 C16 C24 C26 -44.8(3) . .
C15 C16 C24 C26 137.1(3) . .
C17 C16 C24 C25 79.5(3) . .
C15 C16 C24 C25 -98.6(3) . .
C11 C10 C27 C29 66.2(3) . .
C9 C10 C27 C29 -110.7(3) . .
C11 C10 C27 C28 -58.4(3) . .
C9 C10 C27 C28 124.7(3) . .
C13 C14 C30 C31 41.9(3) . .
C9 C14 C30 C31 -138.7(3) . .
C13 C14 C30 C32 -81.9(3) . .
C9 C14 C30 C32 97.5(3) . .
C38 C3 C34 C35 -0.2(4) . .
N2 C3 C34 C35 179.9(2) . .
C38 C3 C34 C45 -179.5(2) . .
N2 C3 C34 C45 0.6(3) . .
C3 C34 C35 C36 -0.1(4) . .
C45 C34 C35 C36 179.1(2) . .
C34 C35 C36 C37 0.2(4) . .
C35 C36 C37 C38 -0.1(4) . .
C36 C37 C38 C3 -0.2(4) . .
C36 C37 C38 C39 -176.4(2) . .
N2 C3 C38 C37 -179.7(2) . .
C34 C3 C38 C37 0.4(4) . .
N2 C3 C38 C39 -3.4(3) . .
C34 C3 C38 C39 176.7(2) . .
C37 C38 C39 C44 -103.7(3) . .
C3 C38 C39 C44 80.2(3) . .
C37 C38 C39 C40 79.3(3) . .
C3 C38 C39 C40 -96.8(3) . .
C44 C39 C40 C41 -0.2(4) . .
C38 C39 C40 C41 176.7(2) . .
C44 C39 C40 C60 178.3(3) . .
C38 C39 C40 C60 -4.8(4) . .
C39 C40 C41 C42 0.3(4) . .
C60 C40 C41 C42 -178.2(3) . .
C40 C41 C42 C43 -0.1(4) . .
C41 C42 C43 C44 -0.1(4) . .
C42 C43 C44 C39 0.2(4) . .
C42 C43 C44 C57 177.3(3) . .
C40 C39 C44 C43 -0.1(4) . .
C38 C39 C44 C43 -176.9(3) . .
C40 C39 C44 C57 -177.1(3) . .
C38 C39 C44 C57 6.1(4) . .
C35 C34 C45 C50 -88.6(3) . .
C3 C34 C45 C50 90.7(3) . .
C35 C34 C45 C46 94.2(3) . .
C3 C34 C45 C46 -86.5(3) . .
C50 C45 C46 C47 -2.4(4) . .
C34 C45 C46 C47 174.8(2) . .
C50 C45 C46 C54 178.7(3) . .
C34 C45 C46 C54 -4.1(4) . .
C45 C46 C47 C48 2.3(4) . .
C54 C46 C47 C48 -178.7(3) . .
C46 C47 C48 C49 -0.4(5) . .
C47 C48 C49 C50 -1.5(5) . .
C48 C49 C50 C45 1.4(5) . .
C48 C49 C50 C51 -175.6(3) . .
C46 C45 C50 C49 0.6(4) . .
C34 C45 C50 C49 -176.6(3) . .
C46 C45 C50 C51 177.4(3) . .
C34 C45 C50 C51 0.3(4) . .
C49 C50 C51 C52 -49.3(4) . .
C45 C50 C51 C52 133.8(3) . .
C49 C50 C51 C53 74.4(4) . .
C45 C50 C51 C53 -102.5(3) . .
C47 C46 C54 C56 -72.4(3) . .
C45 C46 C54 C56 106.6(3) . .
C47 C46 C54 C55 51.9(4) . .
C45 C46 C54 C55 -129.2(3) . .
C43 C44 C57 C59 40.5(4) . .
C39 C44 C57 C59 -142.5(3) . .
C43 C44 C57 C58 -84.1(3) . .
C39 C44 C57 C58 92.9(3) . .
C41 C40 C60 C61 -45.4(4) . .
C39 C40 C60 C61 136.2(3) . .
C41 C40 C60 C62 79.2(3) . .
C39 C40 C60 C62 -99.2(3) . .
C68 C63 C64 C65 1.5(4) . .
N1 C63 C64 C65 178.9(2) . .
C63 C64 C65 C66 0.1(4) . .
C64 C65 C66 C67 -1.3(4) . .
C64 C65 C66 Cl1 177.0(2) . .
C65 C66 C67 C68 0.9(4) . .
Cl1 C66 C67 C68 -177.4(2) . .
C66 C67 C68 C63 0.8(4) . .
C64 C63 C68 C67 -1.9(4) . .
N1 C63 C68 C67 -179.1(2) . .
C64 C63 N1 O1 -165.6(2) . .
C68 C63 N1 O1 11.6(3) . .
C64 C63 N1 Pd1 120.7(2) . .
C68 C63 N1 Pd1 -62.1(3) . .
C4 C33 N3 C2 -10.6(10) . .
C8 C33 N3 C2 166.9(8) . .
C63 N1 O1 Pd1 -102.10(18) . .
